data_4107296
loop_
_publ_author_name
'Naoki Ousaka'
'Tomohiro Sato'
'Reiko Kuroda'

_publ_section_title
;
 Intramolecular Crosslinking of an Optically Inactive 310-Helical Peptide:
 Stabilization of Structure and Helix Sense
;
_journal_name_full 'Journal of the American Chemical Society'
_journal_page_first 463
_journal_page_last 465
_journal_paper_doi 10.1021/ja077857h
_journal_volume 130
_journal_year 2008
_chemical_formula_sum 'C57 H94 N10 O16'
_chemical_formula_weight 1175.42
_chemical_name_systematic
; 
 ? 
;
_space_group_IT_number 14
_symmetry_cell_setting monoclinic
_symmetry_space_group_name_Hall '-P 2ybc'
_symmetry_space_group_name_H-M 'P 1 21/c 1'
_atom_sites_solution_hydrogens geom
_atom_sites_solution_primary direct
_atom_sites_solution_secondary difmap
_audit_creation_method SHELXL-97
_cell_angle_alpha 90.00
_cell_angle_beta 102.559(2)
_cell_angle_gamma 90.00
_cell_formula_units_Z 4
_cell_length_a 14.0594(12)
_cell_length_b 17.0448(14)
_cell_length_c 27.588(2)
_cell_measurement_reflns_used 9515
_cell_measurement_temperature 120(2)
_cell_measurement_theta_max 27.97
_cell_measurement_theta_min 1.41
_cell_volume 6453.0(9)
_computing_cell_refinement 'Bruker SAINT'
_computing_data_collection 'Bruker SMART'
_computing_data_reduction 'Bruker SAINT'
_computing_structure_refinement 'SHELXL-97 (Sheldrick, 1997)'
_computing_structure_solution 'SHELXS-97 (Sheldrick, 1997)'
_diffrn_ambient_temperature 120(2)
_diffrn_measured_fraction_theta_full 0.948
_diffrn_measured_fraction_theta_max 0.948
_diffrn_measurement_device_type 'CCD area detector'
_diffrn_measurement_method '\w scans'
_diffrn_radiation_monochromator graphite
_diffrn_radiation_source 'fine-focus sealed tube'
_diffrn_radiation_type MoK\a
_diffrn_radiation_wavelength 0.71073
_diffrn_reflns_av_R_equivalents 0.0599
_diffrn_reflns_av_sigmaI/netI 0.0816
_diffrn_reflns_limit_h_max 17
_diffrn_reflns_limit_h_min -18
_diffrn_reflns_limit_k_max 21
_diffrn_reflns_limit_k_min -20
_diffrn_reflns_limit_l_max 35
_diffrn_reflns_limit_l_min -19
_diffrn_reflns_number 39414
_diffrn_reflns_theta_full 27.97
_diffrn_reflns_theta_max 27.97
_diffrn_reflns_theta_min 1.41
_exptl_absorpt_coefficient_mu 0.089
_exptl_absorpt_correction_T_max 0.9825
_exptl_absorpt_correction_T_min 0.9654
_exptl_absorpt_correction_type empirical
_exptl_absorpt_process_details 'Bruker SADABS'
_exptl_crystal_colour colorless
_exptl_crystal_density_diffrn 1.210
_exptl_crystal_description plate
_exptl_crystal_F_000 2536
_exptl_crystal_size_max 0.40
_exptl_crystal_size_mid 0.40
_exptl_crystal_size_min 0.20
_refine_diff_density_max 1.212
_refine_diff_density_min -0.450
_refine_diff_density_rms 0.061
_refine_ls_extinction_method none
_refine_ls_goodness_of_fit_ref 1.031
_refine_ls_hydrogen_treatment constr
_refine_ls_matrix_type full
_refine_ls_number_parameters 750
_refine_ls_number_reflns 14734
_refine_ls_number_restraints 0
_refine_ls_restrained_S_all 1.031
_refine_ls_R_factor_all 0.1153
_refine_ls_R_factor_gt 0.0704
_refine_ls_shift/su_max 0.003
_refine_ls_shift/su_mean 0.001
_refine_ls_structure_factor_coef Fsqd
_refine_ls_weighting_details 'calc w=1/[\s^2^(Fo^2^)+(0.0599P)^2^+6.4219P] where P=(Fo^2^+2Fc^2^)/3'
_refine_ls_weighting_scheme calc
_refine_ls_wR_factor_gt 0.1542
_refine_ls_wR_factor_ref 0.1738
_reflns_number_gt 9515
_reflns_number_total 14734
_reflns_threshold_expression >2sigma(I)
_cod_data_source_file ja077857h-file001.cif
_cod_data_source_block P1
_cod_original_cell_volume 6452.9(9)
_cod_database_code 4107296

loop_
_symmetry_equiv_pos_as_xyz
'x, y, z'
'-x, y+1/2, -z+1/2'
'-x, -y, -z'
'x, -y-1/2, z-1/2'

loop_
_atom_site_label
_atom_site_type_symbol
_atom_site_fract_x
_atom_site_fract_y
_atom_site_fract_z
_atom_site_U_iso_or_equiv
_atom_site_adp_type
_atom_site_occupancy
_atom_site_symmetry_multiplicity
_atom_site_calc_flag
_atom_site_refinement_flags
C1 C 0.68865(19) 1.26586(15) 0.92766(10) 0.0198(6) Uani 1 1 d .
N1 N 0.75949(17) 1.39126(13) 0.96264(8) 0.0223(5) Uani 1 1 d .
H1 H 0.7360 1.4393 0.9599 0.027 Uiso 1 1 calc R
O1 O 0.66390(14) 1.19818(10) 0.93338(7) 0.0253(4) Uani 1 1 d .
C1A C 0.6960(2) 1.32671(16) 0.96926(10) 0.0259(6) Uani 1 1 d .
C1B C 0.5932(2) 1.35903(18) 0.96444(14) 0.0391(8) Uani 1 1 d .
H1B1 H 0.5933 1.3985 0.9903 0.059 Uiso 1 1 calc R
H1B2 H 0.5490 1.3162 0.9683 0.059 Uiso 1 1 calc R
H1B3 H 0.5713 1.3831 0.9317 0.059 Uiso 1 1 calc R
C1C C 0.7314(3) 1.2870(2) 1.01948(12) 0.0484(10) Uani 1 1 d .
H1C1 H 0.7973 1.2665 1.0217 0.073 Uiso 1 1 calc R
H1C2 H 0.6874 1.2437 1.0229 0.073 Uiso 1 1 calc R
H1C3 H 0.7322 1.3253 1.0461 0.073 Uiso 1 1 calc R
C2 C 0.75817(18) 1.16523(15) 0.85436(9) 0.0173(5) Uani 1 1 d .
N2 N 0.70916(16) 1.29119(12) 0.88506(8) 0.0179(5) Uani 1 1 d .
H2 H 0.7277 1.3403 0.8837 0.021 Uiso 1 1 calc R
O2 O 0.73181(13) 1.10547(10) 0.83039(7) 0.0205(4) Uani 1 1 d .
C2A C 0.70277(19) 1.24276(15) 0.84085(9) 0.0183(5) Uani 1 1 d .
C2B C 0.7537(2) 1.28719(16) 0.80569(10) 0.0273(7) Uani 1 1 d .
H2B1 H 0.7202 1.3372 0.7964 0.041 Uiso 1 1 calc R
H2B2 H 0.7519 1.2557 0.7758 0.041 Uiso 1 1 calc R
H2B3 H 0.8216 1.2972 0.8223 0.041 Uiso 1 1 calc R
C2C C 0.5966(2) 1.22662(18) 0.81676(12) 0.0306(7) Uani 1 1 d .
H2C1 H 0.5658 1.1982 0.8402 0.046 Uiso 1 1 calc R
H2C2 H 0.5930 1.1949 0.7868 0.046 Uiso 1 1 calc R
H2C3 H 0.5625 1.2764 0.8078 0.046 Uiso 1 1 calc R
C3 C 0.84348(18) 1.03108(15) 0.92149(9) 0.0169(5) Uani 1 1 d .
N3 N 0.83809(15) 1.16840(12) 0.89146(8) 0.0158(4) Uani 1 1 d .
H3 H 0.8532 1.2133 0.9070 0.019 Uiso 1 1 calc R
O3 O 0.87624(13) 0.96397(10) 0.92149(7) 0.0198(4) Uani 1 1 d .
C3A C 0.90093(18) 1.10051(14) 0.90713(9) 0.0169(5) Uani 1 1 d .
C3F C 0.95392(19) 1.07594(15) 0.86651(10) 0.0182(5) Uani 1 1 d .
H3F1 H 0.9919 1.0276 0.8770 0.022 Uiso 1 1 calc R
H3F2 H 0.9053 1.0639 0.8357 0.022 Uiso 1 1 calc R
C3E C 1.02204(19) 1.13976(16) 0.85590(10) 0.0207(6) Uani 1 1 d .
H3E1 H 1.0579 1.1206 0.8311 0.025 Uiso 1 1 calc R
H3E2 H 0.9835 1.1863 0.8419 0.025 Uiso 1 1 calc R
N3D N 1.09136(16) 1.16189(13) 0.90145(8) 0.0190(5) Uani 1 1 d .
C3C C 1.04775(19) 1.18588(15) 0.94266(10) 0.0193(6) Uani 1 1 d .
H3C1 H 1.0124 1.2360 0.9342 0.023 Uiso 1 1 calc R
H3C2 H 1.0999 1.1946 0.9727 0.023 Uiso 1 1 calc R
C3B C 0.97771(18) 1.12391(15) 0.95356(9) 0.0173(5) Uani 1 1 d .
H3B1 H 0.9443 1.1442 0.9791 0.021 Uiso 1 1 calc R
H3B2 H 1.0152 1.0768 0.9673 0.021 Uiso 1 1 calc R
C4 C 0.66829(18) 0.92542(14) 0.90355(10) 0.0170(5) Uani 1 1 d .
N4 N 0.75842(15) 1.04706(12) 0.93394(8) 0.0168(5) Uani 1 1 d .
H4 H 0.7407 1.0964 0.9350 0.020 Uiso 1 1 calc R
O4 O 0.63789(13) 0.86046(10) 0.91189(7) 0.0207(4) Uani 1 1 d .
C4A C 0.69376(18) 0.98606(14) 0.94587(9) 0.0165(5) Uani 1 1 d .
C4C C 0.7402(2) 0.94434(16) 0.99398(10) 0.0246(6) Uani 1 1 d .
H4C1 H 0.7561 0.9828 1.0209 0.037 Uiso 1 1 calc R
H4C2 H 0.7998 0.9178 0.9900 0.037 Uiso 1 1 calc R
H4C3 H 0.6944 0.9056 1.0020 0.037 Uiso 1 1 calc R
C4B C 0.5981(2) 1.02556(16) 0.95041(11) 0.0226(6) Uani 1 1 d .
H4B1 H 0.6113 1.0647 0.9770 0.034 Uiso 1 1 calc R
H4B2 H 0.5531 0.9859 0.9581 0.034 Uiso 1 1 calc R
H4B3 H 0.5687 1.0513 0.9190 0.034 Uiso 1 1 calc R
C5 C 0.71530(19) 0.81392(15) 0.83279(9) 0.0164(5) Uani 1 1 d .
N5 N 0.67817(15) 0.94736(12) 0.85838(8) 0.0168(5) Uani 1 1 d .
H5 H 0.6947 0.9961 0.8536 0.020 Uiso 1 1 calc R
O5 O 0.68006(13) 0.75146(10) 0.81546(7) 0.0205(4) Uani 1 1 d .
C5A C 0.66220(19) 0.89217(15) 0.81659(9) 0.0184(5) Uani 1 1 d .
C5B C 0.7085(2) 0.92756(16) 0.77616(10) 0.0232(6) Uani 1 1 d .
H5B1 H 0.7781 0.9364 0.7896 0.035 Uiso 1 1 calc R
H5B2 H 0.6767 0.9776 0.7651 0.035 Uiso 1 1 calc R
H5B3 H 0.7002 0.8913 0.7480 0.035 Uiso 1 1 calc R
C5C C 0.5542(2) 0.87773(16) 0.79695(11) 0.0248(6) Uani 1 1 d .
H5C1 H 0.5261 0.8550 0.8233 0.037 Uiso 1 1 calc R
H5C2 H 0.5451 0.8414 0.7688 0.037 Uiso 1 1 calc R
H5C3 H 0.5216 0.9275 0.7861 0.037 Uiso 1 1 calc R
C6 C 0.81614(19) 0.68900(15) 0.90486(10) 0.0185(5) Uani 1 1 d .
N6 N 0.80336(15) 0.81969(12) 0.86371(8) 0.0162(4) Uani 1 1 d .
H6 H 0.8239 0.8662 0.8753 0.019 Uiso 1 1 calc R
O6 O 0.84287(14) 0.62062(10) 0.90504(7) 0.0255(4) Uani 1 1 d .
C6A C 0.86612(18) 0.75181(14) 0.87886(9) 0.0165(5) Uani 1 1 d .
C6F C 0.89818(19) 0.71435(15) 0.83459(10) 0.0203(6) Uani 1 1 d .
H6F1 H 0.9354 0.6659 0.8456 0.024 Uiso 1 1 calc R
H6F2 H 0.8398 0.6996 0.8091 0.024 Uiso 1 1 calc R
C6E C 0.9606(2) 0.76941(16) 0.81189(10) 0.0228(6) Uani 1 1 d .
H6E1 H 0.9826 0.7424 0.7845 0.027 Uiso 1 1 calc R
H6E2 H 0.9216 0.8156 0.7978 0.027 Uiso 1 1 calc R
N6D N 1.04580(16) 0.79532(13) 0.84920(8) 0.0221(5) Uani 1 1 d .
C6C C 1.02287(19) 0.83258(16) 0.89277(10) 0.0205(6) Uani 1 1 d .
H6C1 H 0.9893 0.8831 0.8831 0.025 Uiso 1 1 calc R
H6C2 H 1.0840 0.8437 0.9173 0.025 Uiso 1 1 calc R
C6B C 0.95772(18) 0.77966(15) 0.91633(9) 0.0182(5) Uani 1 1 d .
H6B1 H 0.9375 0.8086 0.9435 0.022 Uiso 1 1 calc R
H6B2 H 0.9957 0.7333 0.9310 0.022 Uiso 1 1 calc R
C7 C 0.65001(18) 0.59067(14) 0.91360(10) 0.0177(5) Uani 1 1 d .
N7 N 0.74581(15) 0.71188(12) 0.92772(8) 0.0161(4) Uani 1 1 d .
H7 H 0.7312 0.7620 0.9285 0.019 Uiso 1 1 calc R
O7 O 0.64246(14) 0.52235(10) 0.92655(7) 0.0232(4) Uani 1 1 d .
C7A C 0.69309(19) 0.65437(15) 0.95137(9) 0.0174(5) Uani 1 1 d .
C7C C 0.7587(2) 0.61700(16) 0.99671(10) 0.0231(6) Uani 1 1 d .
H7C1 H 0.7857 0.6580 1.0207 0.035 Uiso 1 1 calc R
H7C2 H 0.8120 0.5889 0.9865 0.035 Uiso 1 1 calc R
H7C3 H 0.7206 0.5801 1.0121 0.035 Uiso 1 1 calc R
C7B C 0.6074(2) 0.69632(15) 0.96614(10) 0.0218(6) Uani 1 1 d .
H7B1 H 0.5659 0.7201 0.9367 0.033 Uiso 1 1 calc R
H7B2 H 0.6322 0.7373 0.9906 0.033 Uiso 1 1 calc R
H7B3 H 0.5692 0.6584 0.9807 0.033 Uiso 1 1 calc R
C8 C 0.5019(2) 0.50226(16) 0.84737(11) 0.0262(7) Uani 1 1 d .
N8 N 0.61249(16) 0.61427(12) 0.86725(8) 0.0187(5) Uani 1 1 d .
H8 H 0.6134 0.6645 0.8600 0.022 Uiso 1 1 calc R
O8 O 0.49675(17) 0.43313(12) 0.83862(8) 0.0378(6) Uani 1 1 d .
C8A C 0.5699(2) 0.55856(15) 0.82839(10) 0.0220(6) Uani 1 1 d .
C8B C 0.6496(2) 0.51296(17) 0.81126(12) 0.0309(7) Uani 1 1 d .
H8B1 H 0.6929 0.5496 0.7992 0.046 Uiso 1 1 calc R
H8B2 H 0.6200 0.4771 0.7844 0.046 Uiso 1 1 calc R
H8B3 H 0.6872 0.4827 0.8391 0.046 Uiso 1 1 calc R
C8C C 0.5090(2) 0.60565(16) 0.78567(10) 0.0270(7) Uani 1 1 d .
H8C1 H 0.5512 0.6425 0.7729 0.041 Uiso 1 1 calc R
H8C2 H 0.4586 0.6348 0.7976 0.041 Uiso 1 1 calc R
H8C3 H 0.4782 0.5698 0.7591 0.041 Uiso 1 1 calc R
C11 C 0.8532(2) 1.37944(17) 0.96066(10) 0.0246(6) Uani 1 1 d .
O12 O 0.89254(15) 1.31549(12) 0.96236(7) 0.0327(5) Uani 1 1 d .
O13 O 0.89695(14) 1.44792(11) 0.95527(7) 0.0285(5) Uani 1 1 d .
C14 C 0.9915(2) 1.4416(2) 0.94320(12) 0.0388(8) Uani 1 1 d .
H14A H 1.0280 1.3978 0.9623 0.047 Uiso 1 1 calc R
H14B H 1.0286 1.4905 0.9530 0.047 Uiso 1 1 calc R
C15 C 0.9827(2) 1.42736(17) 0.88845(11) 0.0276(7) Uani 1 1 d .
C16 C 0.9168(2) 1.46950(17) 0.85358(12) 0.0311(7) Uani 1 1 d .
H16 H 0.8751 1.5066 0.8641 0.037 Uiso 1 1 calc R
C17 C 0.9114(2) 1.45806(18) 0.80340(12) 0.0352(8) Uani 1 1 d .
H17 H 0.8657 1.4870 0.7796 0.042 Uiso 1 1 calc R
C18 C 0.9718(2) 1.40502(18) 0.78789(12) 0.0337(7) Uani 1 1 d .
H18 H 0.9681 1.3975 0.7534 0.040 Uiso 1 1 calc R
C19 C 1.0374(2) 1.36283(17) 0.82199(12) 0.0319(7) Uani 1 1 d .
H19 H 1.0790 1.3260 0.8111 0.038 Uiso 1 1 calc R
C20 C 1.0432(2) 1.37374(17) 0.87242(12) 0.0302(7) Uani 1 1 d .
H20 H 1.0887 1.3443 0.8960 0.036 Uiso 1 1 calc R
C21 C 1.18269(19) 1.18732(15) 0.90224(10) 0.0187(5) Uani 1 1 d .
O22 O 1.23475(14) 1.21828(11) 0.93799(7) 0.0249(4) Uani 1 1 d .
O23 O 1.20888(14) 1.17328(11) 0.85894(7) 0.0251(4) Uani 1 1 d .
C24 C 1.3080(2) 1.19431(18) 0.85355(11) 0.0270(6) Uani 1 1 d .
C25 C 1.3053(3) 1.1696(3) 0.80053(13) 0.0533(11) Uani 1 1 d .
H25A H 1.2949 1.1128 0.7973 0.080 Uiso 1 1 calc R
H25B H 1.3674 1.1831 0.7919 0.080 Uiso 1 1 calc R
H25C H 1.2520 1.1970 0.7781 0.080 Uiso 1 1 calc R
C26 C 1.3831(2) 1.1477(2) 0.88968(13) 0.0392(8) Uani 1 1 d .
H26A H 1.3697 1.0915 0.8845 0.059 Uiso 1 1 calc R
H26B H 1.3801 1.1618 0.9237 0.059 Uiso 1 1 calc R
H26C H 1.4482 1.1594 0.8842 0.059 Uiso 1 1 calc R
C27 C 1.3238(2) 1.28173(19) 0.85917(13) 0.0394(8) Uani 1 1 d .
H27A H 1.2735 1.3092 0.8349 0.059 Uiso 1 1 calc R
H27B H 1.3882 1.2951 0.8534 0.059 Uiso 1 1 calc R
H27C H 1.3198 1.2976 0.8928 0.059 Uiso 1 1 calc R
C31 C 1.1327(2) 0.80187(16) 0.83618(10) 0.0215(6) Uani 1 1 d .
O32 O 1.14877(14) 0.77709(12) 0.79741(7) 0.0275(5) Uani 1 1 d .
O33 O 1.19935(14) 0.83835(12) 0.87129(7) 0.0263(4) Uani 1 1 d .
C34 C 1.2977(2) 0.85314(18) 0.86231(11) 0.0281(7) Uani 1 1 d .
C35 C 1.3483(2) 0.77658(19) 0.85661(12) 0.0342(7) Uani 1 1 d .
H35A H 1.3507 0.7441 0.8862 0.051 Uiso 1 1 calc R
H35B H 1.4148 0.7872 0.8528 0.051 Uiso 1 1 calc R
H35C H 1.3123 0.7488 0.8272 0.051 Uiso 1 1 calc R
C36 C 1.2897(2) 0.90774(18) 0.81831(12) 0.0315(7) Uani 1 1 d .
H36A H 1.2573 0.8804 0.7879 0.047 Uiso 1 1 calc R
H36B H 1.3551 0.9240 0.8154 0.047 Uiso 1 1 calc R
H36C H 1.2516 0.9541 0.8232 0.047 Uiso 1 1 calc R
C37 C 1.3475(2) 0.8953(2) 0.90966(12) 0.0385(8) Uani 1 1 d .
H37A H 1.3519 0.8599 0.9381 0.058 Uiso 1 1 calc R
H37B H 1.3095 0.9417 0.9144 0.058 Uiso 1 1 calc R
H37C H 1.4131 0.9113 0.9070 0.058 Uiso 1 1 calc R
O41 O 0.44355(14) 0.54042(12) 0.87143(8) 0.0317(5) Uani 1 1 d .
C42 C 0.3778(3) 0.4913(2) 0.89160(16) 0.0539(11) Uani 1 1 d .
H42A H 0.4155 0.4539 0.9151 0.081 Uiso 1 1 calc R
H42B H 0.3351 0.4626 0.8646 0.081 Uiso 1 1 calc R
H42C H 0.3382 0.5241 0.9087 0.081 Uiso 1 1 calc R
O51 O 0.8932(3) 0.1306(2) 0.74595(13) 0.0874(11) Uani 1 1 d .
H51 H 0.8854 0.1763 0.7344 0.131 Uiso 1 1 calc R
C52 C 0.8315(5) 0.0762(3) 0.7118(2) 0.0885(17) Uani 1 1 d .
H52A H 0.7619 0.0902 0.7080 0.106 Uiso 1 1 calc R
H52B H 0.8410 0.0218 0.7246 0.106 Uiso 1 1 calc R
C53 C 0.8619(3) 0.0828(3) 0.6608(2) 0.0824(17) Uani 1 1 d .
H53A H 0.8228 0.0464 0.6371 0.124 Uiso 1 1 calc R
H53B H 0.9311 0.0695 0.6651 0.124 Uiso 1 1 calc R
H53C H 0.8510 0.1365 0.6483 0.124 Uiso 1 1 calc R

loop_
_atom_site_aniso_label
_atom_site_aniso_U_11
_atom_site_aniso_U_22
_atom_site_aniso_U_33
_atom_site_aniso_U_23
_atom_site_aniso_U_13
_atom_site_aniso_U_12
C1 0.0180(14) 0.0178(13) 0.0262(14) 0.0061(11) 0.0108(11) 0.0057(10)
N1 0.0293(13) 0.0162(11) 0.0228(12) 0.0003(9) 0.0086(10) 0.0036(9)
O1 0.0308(11) 0.0175(10) 0.0330(11) 0.0052(8) 0.0183(9) 0.0035(8)
C1A 0.0399(18) 0.0195(14) 0.0220(14) 0.0048(11) 0.0151(13) 0.0053(12)
C1B 0.045(2) 0.0229(16) 0.061(2) -0.0032(15) 0.0373(17) -0.0009(14)
C1C 0.094(3) 0.0319(18) 0.0229(17) 0.0042(14) 0.0202(18) 0.0018(19)
C2 0.0159(13) 0.0210(13) 0.0166(13) 0.0017(10) 0.0069(10) -0.0025(10)
N2 0.0242(12) 0.0131(10) 0.0174(11) 0.0011(9) 0.0066(9) 0.0007(9)
O2 0.0249(10) 0.0170(9) 0.0192(9) -0.0027(8) 0.0042(8) -0.0033(8)
C2A 0.0223(14) 0.0169(13) 0.0154(13) 0.0007(10) 0.0036(10) 0.0001(10)
C2B 0.0432(18) 0.0214(14) 0.0193(14) 0.0031(11) 0.0108(13) 0.0032(13)
C2C 0.0221(15) 0.0287(16) 0.0364(17) -0.0027(13) -0.0034(13) 0.0040(12)
C3 0.0175(13) 0.0173(13) 0.0146(12) -0.0015(10) 0.0009(10) 0.0002(10)
N3 0.0178(11) 0.0130(10) 0.0171(11) -0.0022(8) 0.0049(9) -0.0011(8)
O3 0.0184(9) 0.0144(9) 0.0266(10) -0.0010(8) 0.0048(8) 0.0016(7)
C3A 0.0163(13) 0.0150(12) 0.0193(13) -0.0011(10) 0.0040(10) -0.0008(10)
C3F 0.0190(14) 0.0171(13) 0.0192(13) -0.0030(10) 0.0057(10) -0.0019(10)
C3E 0.0206(14) 0.0246(14) 0.0171(13) -0.0048(11) 0.0045(11) -0.0038(11)
N3D 0.0189(12) 0.0220(11) 0.0171(11) -0.0035(9) 0.0060(9) -0.0047(9)
C3C 0.0166(13) 0.0219(13) 0.0194(13) -0.0026(11) 0.0042(10) 0.0000(10)
C3B 0.0176(13) 0.0182(13) 0.0161(12) -0.0019(10) 0.0038(10) -0.0002(10)
C4 0.0133(13) 0.0159(13) 0.0225(14) 0.0025(10) 0.0054(10) 0.0031(10)
N4 0.0176(11) 0.0137(10) 0.0195(11) 0.0005(9) 0.0053(9) 0.0006(8)
O4 0.0245(10) 0.0150(9) 0.0253(10) 0.0011(8) 0.0116(8) -0.0016(7)
C4A 0.0175(13) 0.0153(12) 0.0174(13) 0.0015(10) 0.0051(10) 0.0012(10)
C4C 0.0304(16) 0.0240(14) 0.0195(14) 0.0039(11) 0.0057(12) -0.0009(12)
C4B 0.0231(15) 0.0189(13) 0.0281(15) -0.0015(11) 0.0110(12) 0.0008(11)
C5 0.0200(13) 0.0181(13) 0.0128(12) -0.0006(10) 0.0072(10) -0.0022(10)
N5 0.0209(12) 0.0117(10) 0.0182(11) 0.0008(8) 0.0051(9) -0.0013(8)
O5 0.0237(10) 0.0174(9) 0.0201(10) -0.0029(7) 0.0044(8) -0.0046(7)
C5A 0.0209(14) 0.0181(13) 0.0160(13) 0.0010(10) 0.0039(10) -0.0020(10)
C5B 0.0318(16) 0.0219(14) 0.0162(13) 0.0012(11) 0.0056(11) -0.0013(12)
C5C 0.0214(15) 0.0239(14) 0.0268(15) 0.0009(12) 0.0003(12) 0.0004(11)
C6 0.0188(13) 0.0163(13) 0.0196(13) -0.0003(10) 0.0025(10) -0.0016(10)
N6 0.0175(11) 0.0121(10) 0.0190(11) -0.0024(8) 0.0043(9) -0.0028(8)
O6 0.0298(11) 0.0144(9) 0.0359(12) -0.0002(8) 0.0148(9) 0.0033(8)
C6A 0.0166(13) 0.0148(12) 0.0193(13) -0.0017(10) 0.0068(10) -0.0002(10)
C6F 0.0200(14) 0.0186(13) 0.0223(14) -0.0073(11) 0.0049(11) -0.0013(11)
C6E 0.0223(14) 0.0289(15) 0.0183(13) -0.0051(11) 0.0072(11) -0.0019(12)
N6D 0.0200(12) 0.0268(12) 0.0215(12) -0.0055(10) 0.0089(9) -0.0034(9)
C6C 0.0180(14) 0.0222(14) 0.0219(14) -0.0049(11) 0.0055(11) -0.0027(11)
C6B 0.0175(13) 0.0190(13) 0.0186(13) -0.0031(10) 0.0054(10) 0.0001(10)
C7 0.0146(13) 0.0154(13) 0.0228(14) 0.0018(11) 0.0032(10) 0.0004(10)
N7 0.0184(11) 0.0117(10) 0.0191(11) -0.0010(8) 0.0062(9) -0.0020(8)
O7 0.0254(10) 0.0161(9) 0.0258(10) 0.0043(8) 0.0008(8) -0.0038(8)
C7A 0.0180(13) 0.0172(13) 0.0169(13) 0.0015(10) 0.0039(10) -0.0019(10)
C7C 0.0268(15) 0.0212(14) 0.0188(14) 0.0021(11) -0.0005(11) -0.0031(11)
C7B 0.0227(14) 0.0201(14) 0.0247(14) 0.0008(11) 0.0101(11) -0.0031(11)
C8 0.0259(16) 0.0220(15) 0.0255(15) 0.0012(12) -0.0058(12) -0.0047(12)
N8 0.0222(12) 0.0131(10) 0.0184(11) 0.0015(9) -0.0010(9) -0.0031(9)
O8 0.0480(14) 0.0214(11) 0.0399(13) -0.0014(9) 0.0008(11) -0.0129(10)
C8A 0.0249(15) 0.0191(13) 0.0195(14) 0.0001(11) -0.0010(11) -0.0051(11)
C8B 0.0334(17) 0.0282(16) 0.0304(16) -0.0053(13) 0.0057(13) 0.0010(13)
C8C 0.0305(16) 0.0249(15) 0.0217(14) 0.0020(12) -0.0031(12) -0.0053(12)
C11 0.0288(16) 0.0273(15) 0.0161(13) -0.0060(11) 0.0013(11) 0.0054(12)
O12 0.0358(12) 0.0309(11) 0.0280(11) -0.0077(9) -0.0007(9) 0.0137(9)
O13 0.0265(11) 0.0292(11) 0.0305(11) -0.0117(9) 0.0079(9) -0.0016(9)
C14 0.0241(17) 0.052(2) 0.0411(19) -0.0216(16) 0.0078(14) -0.0055(15)
C15 0.0222(15) 0.0273(15) 0.0338(17) -0.0110(13) 0.0070(12) -0.0060(12)
C16 0.0251(16) 0.0252(15) 0.0420(18) -0.0159(14) 0.0048(13) 0.0004(12)
C17 0.0342(18) 0.0295(17) 0.0384(18) -0.0051(14) 0.0000(14) -0.0019(13)
C18 0.0400(19) 0.0321(17) 0.0319(17) -0.0087(14) 0.0137(14) -0.0047(14)
C19 0.0312(17) 0.0274(16) 0.0412(19) -0.0099(14) 0.0168(14) 0.0021(13)
C20 0.0251(16) 0.0276(16) 0.0372(18) -0.0039(13) 0.0057(13) -0.0006(12)
C21 0.0199(14) 0.0149(12) 0.0220(14) 0.0022(11) 0.0057(11) -0.0002(10)
O22 0.0230(10) 0.0282(10) 0.0232(10) -0.0045(8) 0.0042(8) -0.0067(8)
O23 0.0209(10) 0.0331(11) 0.0234(10) -0.0030(8) 0.0097(8) -0.0064(8)
C24 0.0194(15) 0.0357(17) 0.0284(16) 0.0039(13) 0.0109(12) -0.0056(12)
C25 0.042(2) 0.087(3) 0.038(2) -0.012(2) 0.0235(17) -0.021(2)
C26 0.0277(17) 0.045(2) 0.050(2) 0.0111(16) 0.0194(15) 0.0070(15)
C27 0.0327(18) 0.0378(18) 0.051(2) 0.0162(16) 0.0151(15) -0.0059(14)
C31 0.0217(14) 0.0209(14) 0.0242(15) 0.0010(11) 0.0098(11) -0.0002(11)
O32 0.0267(11) 0.0354(12) 0.0237(11) -0.0049(9) 0.0127(8) -0.0022(9)
O33 0.0209(10) 0.0366(11) 0.0235(10) -0.0048(9) 0.0092(8) -0.0076(9)
C34 0.0202(15) 0.0367(17) 0.0301(16) 0.0014(13) 0.0112(12) -0.0103(12)
C35 0.0254(16) 0.0411(18) 0.0385(18) 0.0074(15) 0.0122(13) -0.0017(14)
C36 0.0289(17) 0.0329(17) 0.0350(17) 0.0027(14) 0.0119(13) -0.0047(13)
C37 0.0333(18) 0.050(2) 0.0343(18) -0.0013(15) 0.0114(14) -0.0198(15)
O41 0.0224(11) 0.0310(11) 0.0419(13) 0.0044(10) 0.0075(9) -0.0046(9)
C42 0.037(2) 0.051(2) 0.078(3) 0.017(2) 0.021(2) -0.0085(17)
O51 0.105(3) 0.086(2) 0.065(2) 0.0314(19) 0.0050(19) -0.004(2)
C52 0.138(5) 0.048(3) 0.080(4) 0.012(3) 0.023(4) -0.007(3)
C53 0.055(3) 0.053(3) 0.140(5) -0.029(3) 0.024(3) -0.008(2)

loop_
_atom_type_symbol
_atom_type_description
_atom_type_scat_dispersion_real
_atom_type_scat_dispersion_imag
_atom_type_scat_source
C C 0.0033 0.0016 'International Tables Vol C Tables 4.2.6.8 and 6.1.1.4'
H H 0.0000 0.0000 'International Tables Vol C Tables 4.2.6.8 and 6.1.1.4'
N N 0.0061 0.0033 'International Tables Vol C Tables 4.2.6.8 and 6.1.1.4'
O O 0.0106 0.0060 'International Tables Vol C Tables 4.2.6.8 and 6.1.1.4'

loop_
_geom_angle_atom_site_label_1
_geom_angle_atom_site_label_2
_geom_angle_atom_site_label_3
_geom_angle
O1 C1 N2 122.5(3)
O1 C1 C1A 121.0(2)
N2 C1 C1A 116.5(2)
C11 N1 C1A 121.7(2)
N1 C1A C1C 111.3(3)
N1 C1A C1B 108.2(2)
C1C C1A C1B 110.8(3)
N1 C1A C1 111.2(2)
C1C C1A C1 109.6(2)
C1B C1A C1 105.7(2)
O2 C2 N3 123.2(2)
O2 C2 C2A 120.3(2)
N3 C2 C2A 116.4(2)
C1 N2 C2A 124.4(2)
N2 C2A C2C 110.1(2)
N2 C2A C2B 107.4(2)
C2C C2A C2B 111.3(2)
N2 C2A C2 110.3(2)
C2C C2A C2 110.3(2)
C2B C2A C2 107.3(2)
O3 C3 N4 122.8(2)
O3 C3 C3A 119.9(2)
N4 C3 C3A 117.3(2)
C2 N3 C3A 122.9(2)
N3 C3A C3 111.6(2)
N3 C3A C3F 111.0(2)
C3 C3A C3F 110.2(2)
N3 C3A C3B 108.1(2)
C3 C3A C3B 107.4(2)
C3F C3A C3B 108.4(2)
C3E C3F C3A 111.8(2)
N3D C3E C3F 110.5(2)
C21 N3D C3E 123.4(2)
C21 N3D C3C 117.1(2)
C3E N3D C3C 115.2(2)
N3D C3C C3B 111.0(2)
C3C C3B C3A 112.6(2)
O4 C4 N5 122.6(2)
O4 C4 C4A 119.8(2)
N5 C4 C4A 117.6(2)
C3 N4 C4A 123.0(2)
N4 C4A C4C 111.0(2)
N4 C4A C4B 107.8(2)
C4C C4A C4B 110.6(2)
N4 C4A C4 111.0(2)
C4C C4A C4 109.4(2)
C4B C4A C4 107.0(2)
O5 C5 N6 123.3(2)
O5 C5 C5A 120.5(2)
N6 C5 C5A 116.1(2)
C4 N5 C5A 121.6(2)
N5 C5A C5C 110.8(2)
N5 C5A C5B 107.6(2)
C5C C5A C5B 110.8(2)
N5 C5A C5 110.1(2)
C5C C5A C5 110.2(2)
C5B C5A C5 107.2(2)
O6 C6 N7 122.1(2)
O6 C6 C6A 119.5(2)
N7 C6 C6A 118.3(2)
C5 N6 C6A 122.6(2)
N6 C6A C6F 111.5(2)
N6 C6A C6 112.1(2)
C6F C6A C6 109.0(2)
N6 C6A C6B 108.2(2)
C6F C6A C6B 108.4(2)
C6 C6A C6B 107.5(2)
C6E C6F C6A 111.7(2)
N6D C6E C6F 110.8(2)
C31 N6D C6C 124.0(2)
C31 N6D C6E 119.0(2)
C6C N6D C6E 114.7(2)
N6D C6C C6B 110.8(2)
C6C C6B C6A 112.8(2)
O7 C7 N8 121.5(2)
O7 C7 C7A 121.3(2)
N8 C7 C7A 116.9(2)
C6 N7 C7A 120.7(2)
N7 C7A C7C 111.8(2)
N7 C7A C7B 108.0(2)
C7C C7A C7B 110.4(2)
N7 C7A C7 109.5(2)
C7C C7A C7 109.9(2)
C7B C7A C7 107.1(2)
O8 C8 O41 124.2(3)
O8 C8 C8A 124.2(3)
O41 C8 C8A 111.3(2)
C7 N8 C8A 121.4(2)
N8 C8A C8B 110.4(2)
N8 C8A C8 110.2(2)
C8B C8A C8 110.1(2)
N8 C8A C8C 107.3(2)
C8B C8A C8C 110.9(2)
C8 C8A C8C 107.9(2)
O12 C11 O13 124.5(3)
O12 C11 N1 124.9(3)
O13 C11 N1 110.5(2)
C11 O13 C14 115.3(2)
O13 C14 C15 111.4(2)
C16 C15 C20 119.0(3)
C16 C15 C14 120.7(3)
C20 C15 C14 120.2(3)
C15 C16 C17 120.4(3)
C18 C17 C16 120.1(3)
C19 C18 C17 120.2(3)
C18 C19 C20 120.1(3)
C15 C20 C19 120.2(3)
O22 C21 O23 124.4(2)
O22 C21 N3D 123.8(3)
O23 C21 N3D 111.8(2)
C21 O23 C24 119.5(2)
O23 C24 C27 110.5(2)
O23 C24 C26 110.2(2)
C27 C24 C26 112.7(3)
O23 C24 C25 101.8(2)
C27 C24 C25 110.2(3)
C26 C24 C25 111.0(3)
O32 C31 O33 124.0(3)
O32 C31 N6D 123.9(3)
O33 C31 N6D 112.1(2)
C31 O33 C34 119.3(2)
O33 C34 C35 110.5(2)
O33 C34 C36 109.3(2)
C35 C34 C36 113.7(3)
O33 C34 C37 102.1(2)
C35 C34 C37 110.9(3)
C36 C34 C37 109.8(3)
C8 O41 C42 115.1(3)
O51 C52 C53 107.1(4)

loop_
_geom_bond_atom_site_label_1
_geom_bond_atom_site_label_2
_geom_bond_distance
C1 O1 1.225(3)
C1 N2 1.341(3)
C1 C1A 1.533(4)
N1 C11 1.345(4)
N1 C1A 1.453(4)
C1A C1C 1.525(4)
C1A C1B 1.525(4)
C2 O2 1.227(3)
C2 N3 1.346(3)
C2 C2A 1.538(4)
N2 C2A 1.459(3)
C2A C2C 1.522(4)
C2A C2B 1.526(4)
C3 O3 1.233(3)
C3 N4 1.342(3)
C3 C3A 1.533(4)
N3 C3A 1.463(3)
C3A C3F 1.533(4)
C3A C3B 1.538(3)
C3F C3E 1.519(4)
C3E N3D 1.462(3)
N3D C21 1.351(3)
N3D C3C 1.462(3)
C3C C3B 1.518(4)
C4 O4 1.226(3)
C4 N5 1.337(3)
C4 C4A 1.542(4)
N4 C4A 1.465(3)
C4A C4C 1.522(4)
C4A C4B 1.533(4)
C5 O5 1.227(3)
C5 N6 1.346(3)
C5 C5A 1.546(4)
N5 C5A 1.467(3)
C5A C5C 1.517(4)
C5A C5B 1.532(4)
C6 O6 1.224(3)
C6 N7 1.341(3)
C6 C6A 1.541(4)
N6 C6A 1.460(3)
C6A C6F 1.530(4)
C6A C6B 1.541(3)
C6F C6E 1.511(4)
C6E N6D 1.467(3)
N6D C31 1.350(4)
N6D C6C 1.456(3)
C6C C6B 1.528(4)
C7 O7 1.229(3)
C7 N8 1.335(3)
C7 C7A 1.535(4)
N7 C7A 1.465(3)
C7A C7C 1.523(3)
C7A C7B 1.531(4)
C8 O8 1.202(3)
C8 O41 1.332(4)
C8 C8A 1.526(4)
N8 C8A 1.459(3)
C8A C8B 1.520(4)
C8A C8C 1.526(4)
C11 O12 1.219(3)
C11 O13 1.343(3)
O13 C14 1.443(4)
C14 C15 1.508(4)
C15 C16 1.382(4)
C15 C20 1.385(4)
C16 C17 1.383(5)
C17 C18 1.371(4)
C18 C19 1.370(4)
C19 C20 1.388(4)
C21 O22 1.214(3)
C21 O23 1.346(3)
O23 C24 1.477(3)
C24 C27 1.509(4)
C24 C26 1.511(4)
C24 C25 1.515(4)
C31 O32 1.216(3)
C31 O33 1.345(3)
O33 C34 1.478(3)
C34 C35 1.511(4)
C34 C36 1.514(4)
C34 C37 1.521(4)
O41 C42 1.445(4)
O51 C52 1.465(6)
C52 C53 1.560(7)
